data_1535793
loop_
_publ_author_name
'Il'nitskaya, O.N.'
'Grin', Yu.'
'Kuz'ma, Yu.B.'

_publ_section_title
;
 Crystal chemical studies of inhomogeneous linear structures. IX.A series
 of inhomogeneous linear structure of M2m+2n X2m+2n and its new member Ni5
 Si2 P3.
;
_journal_name_full Kristallografiya
_journal_page_first 146
_journal_page_last 150
_journal_volume 37
_journal_year 1992
_chemical_formula_sum 'Ni5 P3 Si2'
_chemical_name_systematic 'Ni5 Si2 P3'
_space_group_IT_number 61
_symmetry_space_group_name_Hall '-P 2ac 2ab'
_symmetry_space_group_name_H-M 'P b c a'
_cell_angle_alpha 90
_cell_angle_beta 90
_cell_angle_gamma 90
_cell_formula_units_Z 8
_cell_length_a 4.932
_cell_length_b 34.14
_cell_length_c 5.941
_cell_volume 1000.337
_citation_journal_id_ASTM KRISAJ
_cod_data_source_file Ilnitskaya_KRISAJ_1992_1244.cif
_cod_data_source_block Ni5P3Si2
_cod_database_code 1535793

loop_
_symmetry_equiv_pos_as_xyz
x,y,z
-x+1/2,-y,z+1/2
x+1/2,-y+1/2,-z
-x,y+1/2,-z+1/2
-x,-y,-z
x-1/2,y,-z-1/2
-x-1/2,y-1/2,z
x,-y-1/2,z-1/2

loop_
_atom_site_label
_atom_site_type_symbol
_atom_site_fract_x
_atom_site_fract_y
_atom_site_fract_z
_atom_site_occupancy
_atom_site_U_iso_or_equiv
P1 P 0.299 0.6768 0.0739 1 0.0
Ni5 Ni 0.4977 0.43149 0.2054 1 0.0
Ni1 Ni 0.49 0.8281 0.2018 1 0.0
Si2 Si 0.271 0.2752 0.0839 1 0.0
P3 P 0.3059 0.0728 0.0716 1 0.0
Ni3 Ni 0.4995 0.1237 0.2261 1 0.0
Si1 Si 0.3154 0.3758 0.0701 1 0.0
Ni4 Ni 0.4883 0.2219 0.2119 1 0.0
Ni2 Ni 0.4919 0.5214 0.1944 1 0.0
P2 P 0.3328 0.978 0.0658 1 0.0
